data_4134372
loop_
_publ_author_name
'Ma, Ni'
'Li, Yan-Yan'
'Chen, Ling'
'Wu, Li-Ming'

_publ_section_title
;
 \a-CsCu<sub>5</sub>Se<sub>3</sub>: Discovery of a Low-Cost Bulk Selenide
 with High Thermoelectric Performance.
;
_journal_issue 11
_journal_name_full 'Journal of the American Chemical Society'
_journal_page_first 5293
_journal_page_last 5303
_journal_paper_doi 10.1021/jacs.0c00062
_journal_volume 142
_journal_year 2020
_chemical_formula_sum 'Cs Cu5 Se3'
_chemical_formula_weight 687.49
_space_group_crystal_system tetragonal
_space_group_IT_number 136
_space_group_name_Hall '-P 4n 2n'
_space_group_name_H-M_alt 'P 42/m n m'
_audit_creation_method SHELXL-2014/7
_cell_angle_alpha 90
_cell_angle_beta 90
_cell_angle_gamma 90
_cell_formula_units_Z 4
_cell_length_a 13.2381(11)
_cell_length_b 13.2381(11)
_cell_length_c 4.0646(3)
_cell_measurement_reflns_used 2012
_cell_measurement_temperature 200(2)
_cell_measurement_theta_max 29.22
_cell_measurement_theta_min 3.08
_cell_volume 712.31(10)
_computing_structure_refinement 'SHELXL-2014/7 (Sheldrick, 2014)'
_diffrn_ambient_temperature 200(2)
_diffrn_measured_fraction_theta_full 0.995
_diffrn_measured_fraction_theta_max 0.931
_diffrn_measurement_device_type 'Bruker APEX-II CCD'
_diffrn_radiation_type MoK\a
_diffrn_radiation_wavelength 0.71073
_diffrn_reflns_av_R_equivalents 0.1027
_diffrn_reflns_av_unetI/netI 0.0599
_diffrn_reflns_Laue_measured_fraction_full 0.995
_diffrn_reflns_Laue_measured_fraction_max 0.931
_diffrn_reflns_limit_h_max 16
_diffrn_reflns_limit_h_min -16
_diffrn_reflns_limit_k_max 18
_diffrn_reflns_limit_k_min -18
_diffrn_reflns_limit_l_max 5
_diffrn_reflns_limit_l_min -5
_diffrn_reflns_number 4543
_diffrn_reflns_point_group_measured_fraction_full 0.995
_diffrn_reflns_point_group_measured_fraction_max 0.931
_diffrn_reflns_theta_full 25.242
_diffrn_reflns_theta_max 29.457
_diffrn_reflns_theta_min 3.078
_exptl_absorpt_coefficient_mu 34.934
_exptl_absorpt_correction_type multi-scan
_exptl_crystal_colour black
_exptl_crystal_density_diffrn 6.411
_exptl_crystal_description prism
_exptl_crystal_F_000 1208
_exptl_crystal_size_max 1.0
_exptl_crystal_size_mid 0.8
_exptl_crystal_size_min 0.6
_exptl_transmission_factor_max 0.7842
_exptl_transmission_factor_min 0.6231
_refine_diff_density_max 3.317
_refine_diff_density_min -2.308
_refine_diff_density_rms 0.546
_refine_ls_extinction_method none
_refine_ls_goodness_of_fit_ref 1.232
_refine_ls_hydrogen_treatment undef
_refine_ls_matrix_type full
_refine_ls_number_parameters 31
_refine_ls_number_reflns 553
_refine_ls_number_restraints 0
_refine_ls_restrained_S_all 1.232
_refine_ls_R_factor_all 0.0872
_refine_ls_R_factor_gt 0.0653
_refine_ls_shift/su_max 0.000
_refine_ls_shift/su_mean 0.000
_refine_ls_structure_factor_coef Fsqd
_refine_ls_weighting_details 'w=1/[\s^2^(Fo^2^)+(0.0074P)^2^+70.4191P] where P=(Fo^2^+2Fc^2^)/3'
_refine_ls_weighting_scheme calc
_refine_ls_wR_factor_gt 0.1351
_refine_ls_wR_factor_ref 0.1435
_reflns_Friedel_coverage 0.000
_reflns_number_gt 455
_reflns_number_total 553
_reflns_threshold_expression 'I > 2\s(I)'
_cod_data_source_file ja0c00062_si_003.cif
_cod_data_source_block y
_cod_depositor_comments 'Adding full bibliography for 4134372--4134374.cif.'
_cod_original_cell_volume 712.31(13)
_cod_database_code 4134372
_shelx_shelxl_version_number 2014/7
_shelx_space_group_comment
;
The symmetry employed for this shelxl refinement is uniquely defined
by the following loop, which should always be used as a source of
symmetry information in preference to the above space-group names.
They are only intended as comments.
;

loop_
_space_group_symop_operation_xyz
'x, y, z'
'-y+1/2, x+1/2, z+1/2'
'-x, -y, z'
'y+1/2, -x+1/2, z+1/2'
'x+1/2, -y+1/2, -z+1/2'
'y, x, -z'
'-x+1/2, y+1/2, -z+1/2'
'-y, -x, -z'
'-x, -y, -z'
'y-1/2, -x-1/2, -z-1/2'
'x, y, -z'
'-y-1/2, x-1/2, -z-1/2'
'-x-1/2, y-1/2, z-1/2'
'-y, -x, z'
'x-1/2, -y-1/2, z-1/2'
'y, x, z'

loop_
_atom_site_label
_atom_site_type_symbol
_atom_site_fract_x
_atom_site_fract_y
_atom_site_fract_z
_atom_site_U_iso_or_equiv
_atom_site_adp_type
_atom_site_occupancy
_atom_site_site_symmetry_order
_atom_site_calc_flag
_atom_site_refinement_flags_posn
_atom_site_refinement_flags_adp
_atom_site_refinement_flags_occupancy
_atom_site_disorder_assembly
_atom_site_disorder_group
Cs1 Cs 0.11100(10) 0.11100(10) 0.0000 0.0095(4) Uani 1 4 d S T P . .
Cu1 Cu 0.4200(2) 0.2086(2) 0.0000 0.0220(7) Uani 1 2 d S T P . .
Cu2 Cu 0.01602(19) 0.3958(2) 0.0000 0.0121(6) Uani 1 2 d S T P . .
Cu3 Cu -0.1843(2) 0.1843(2) 0.0000 0.0338(13) Uani 1 4 d S T P . .
Se1 Se 0.10996(15) 0.33407(15) -0.5000 0.0079(5) Uani 1 2 d S T P . .
Se2 Se 0.38411(15) 0.38411(15) 0.0000 0.0077(6) Uani 1 4 d S T P . .

loop_
_atom_site_aniso_label
_atom_site_aniso_U_11
_atom_site_aniso_U_22
_atom_site_aniso_U_33
_atom_site_aniso_U_23
_atom_site_aniso_U_13
_atom_site_aniso_U_12
Cs1 0.0090(6) 0.0090(6) 0.0105(8) 0.000 0.000 0.0011(6)
Cu1 0.0243(16) 0.0080(13) 0.0337(18) 0.000 0.000 0.0015(11)
Cu2 0.0081(12) 0.0125(13) 0.0157(13) 0.000 0.000 0.0010(10)
Cu3 0.047(2) 0.047(2) 0.0083(19) 0.000 0.000 0.028(2)
Se1 0.0070(9) 0.0074(10) 0.0093(10) 0.000 0.000 -0.0006(7)
Se2 0.0058(8) 0.0058(8) 0.0115(13) 0.000 0.000 0.0004(10)

loop_
_atom_type_symbol
_atom_type_description
_atom_type_scat_dispersion_real
_atom_type_scat_dispersion_imag
_atom_type_scat_source
Cs Cs -0.3680 2.1192 'International Tables Vol C Tables 4.2.6.8 and 6.1.1.4'
Cu Cu 0.3201 1.2651 'International Tables Vol C Tables 4.2.6.8 and 6.1.1.4'
Se Se -0.0929 2.2259 'International Tables Vol C Tables 4.2.6.8 and 6.1.1.4'

loop_
_geom_angle_atom_site_label_1
_geom_angle_atom_site_label_2
_geom_angle_atom_site_label_3
_geom_angle
_geom_angle_site_symmetry_1
_geom_angle_site_symmetry_3
_geom_angle_publ_flag
Se1 Cs1 Se1 71.64(6) 6 1_556 ?
Se1 Cs1 Se1 69.07(4) 6 6_554 ?
Se1 Cs1 Se1 109.13(7) 1_556 6_554 ?
Se1 Cs1 Se1 109.13(7) 6 . ?
Se1 Cs1 Se1 69.07(4) 1_556 . ?
Se1 Cs1 Se1 71.64(6) 6_554 . ?
Se1 Cs1 Se2 179.08(5) 6 10_565 ?
Se1 Cs1 Se2 107.44(4) 1_556 10_565 ?
Se1 Cs1 Se2 111.38(3) 6_554 10_565 ?
Se1 Cs1 Se2 70.39(3) . 10_565 ?
Se1 Cs1 Se2 107.44(4) 6 2_544 ?
Se1 Cs1 Se2 179.08(5) 1_556 2_544 ?
Se1 Cs1 Se2 70.39(3) 6_554 2_544 ?
Se1 Cs1 Se2 111.38(3) . 2_544 ?
Se2 Cs1 Se2 73.48(7) 10_565 2_544 ?
Se1 Cs1 Se2 111.38(3) 6 10_566 ?
Se1 Cs1 Se2 70.39(3) 1_556 10_566 ?
Se1 Cs1 Se2 179.08(5) 6_554 10_566 ?
Se1 Cs1 Se2 107.44(4) . 10_566 ?
Se2 Cs1 Se2 68.15(4) 10_565 10_566 ?
Se2 Cs1 Se2 110.09(6) 2_544 10_566 ?
Se1 Cs1 Se2 70.39(3) 6 2_545 ?
Se1 Cs1 Se2 111.38(3) 1_556 2_545 ?
Se1 Cs1 Se2 107.44(4) 6_554 2_545 ?
Se1 Cs1 Se2 179.08(5) . 2_545 ?
Se2 Cs1 Se2 110.09(6) 10_565 2_545 ?
Se2 Cs1 Se2 68.15(4) 2_544 2_545 ?
Se2 Cs1 Se2 73.48(7) 10_566 2_545 ?
Se1 Cs1 Cu2 105.32(6) 6 . ?
Se1 Cs1 Cu2 38.49(3) 1_556 . ?
Se1 Cs1 Cu2 105.32(6) 6_554 . ?
Se1 Cs1 Cu2 38.49(3) . . ?
Se2 Cs1 Cu2 73.81(5) 10_565 . ?
Se2 Cs1 Cu2 142.30(3) 2_544 . ?
Se2 Cs1 Cu2 73.81(5) 10_566 . ?
Se2 Cs1 Cu2 142.30(3) 2_545 . ?
Se1 Cs1 Cu2 38.49(3) 6 6 ?
Se1 Cs1 Cu2 105.32(6) 1_556 6 ?
Se1 Cs1 Cu2 38.49(3) 6_554 6 ?
Se1 Cs1 Cu2 105.32(6) . 6 ?
Se2 Cs1 Cu2 142.30(3) 10_565 6 ?
Se2 Cs1 Cu2 73.81(5) 2_544 6 ?
Se2 Cs1 Cu2 142.30(3) 10_566 6 ?
Se2 Cs1 Cu2 73.81(4) 2_545 6 ?
Cu2 Cs1 Cu2 126.88(9) . 6 ?
Se1 Cs1 Cu1 78.18(4) 6 2_544 ?
Se1 Cs1 Cu1 143.64(7) 1_556 2_544 ?
Se1 Cs1 Cu1 39.02(5) 6_554 2_544 ?
Se1 Cs1 Cu1 103.49(4) . 2_544 ?
Se2 Cs1 Cu1 102.68(5) 10_565 2_544 ?
Se2 Cs1 Cu1 35.61(5) 2_544 2_544 ?
Se2 Cs1 Cu1 141.71(7) 10_566 2_544 ?
Se2 Cs1 Cu1 75.67(5) 2_545 2_544 ?
Cu2 Cs1 Cu1 141.53(5) . 2_544 ?
Cu2 Cs1 Cu1 40.45(4) 6 2_544 ?
Se1 Cs1 Cu1 39.02(5) 6 2_545 ?
Se1 Cs1 Cu1 103.49(4) 1_556 2_545 ?
Se1 Cs1 Cu1 78.18(4) 6_554 2_545 ?
Se1 Cs1 Cu1 143.64(7) . 2_545 ?
Se2 Cs1 Cu1 141.71(7) 10_565 2_545 ?
Se2 Cs1 Cu1 75.67(5) 2_544 2_545 ?
Se2 Cs1 Cu1 102.68(5) 10_566 2_545 ?
Se2 Cs1 Cu1 35.61(5) 2_545 2_545 ?
Cu2 Cs1 Cu1 141.53(5) . 2_545 ?
Cu2 Cs1 Cu1 40.45(4) 6 2_545 ?
Cu1 Cs1 Cu1 60.60(4) 2_544 2_545 ?
Se2 Cu1 Cu2 161.27(17) . 6 ?
Se2 Cu1 Se1 114.23(14) . 5_554 ?
Cu2 Cu1 Se1 84.50(12) 6 5_554 ?
Se2 Cu1 Se1 113.17(10) . 6_554 ?
Cu2 Cu1 Se1 57.43(7) 6 6_554 ?
Se1 Cu1 Se1 107.98(10) 5_554 6_554 ?
Se2 Cu1 Se1 113.17(10) . 6 ?
Cu2 Cu1 Se1 57.43(7) 6 6 ?
Se1 Cu1 Se1 107.98(10) 5_554 6 ?
Se1 Cu1 Se1 99.12(11) 6_554 6 ?
Se2 Cu1 Cu2 125.56(8) . 5_554 ?
Cu2 Cu1 Cu2 63.99(10) 6 5_554 ?
Se1 Cu1 Cu2 56.12(7) 5_554 5_554 ?
Se1 Cu1 Cu2 52.58(7) 6_554 5_554 ?
Se1 Cu1 Cu2 120.69(12) 6 5_554 ?
Se2 Cu1 Cu2 125.56(8) . 5 ?
Cu2 Cu1 Cu2 63.99(10) 6 5 ?
Se1 Cu1 Cu2 56.12(7) 5_554 5 ?
Se1 Cu1 Cu2 120.69(12) 6_554 5 ?
Se1 Cu1 Cu2 52.58(7) 6 5 ?
Cu2 Cu1 Cu2 94.53(12) 5_554 5 ?
Se2 Cu1 Cu3 54.04(8) . 2 ?
Cu2 Cu1 Cu3 115.78(12) 6 2 ?
Se1 Cu1 Cu3 125.78(10) 5_554 2 ?
Se1 Cu1 Cu3 125.58(14) 6_554 2 ?
Se1 Cu1 Cu3 59.43(9) 6 2 ?
Cu2 Cu1 Cu3 178.09(13) 5_554 2 ?
Cu2 Cu1 Cu3 86.97(4) 5 2 ?
Se2 Cu1 Cu3 54.04(8) . 2_554 ?
Cu2 Cu1 Cu3 115.78(12) 6 2_554 ?
Se1 Cu1 Cu3 125.78(10) 5_554 2_554 ?
Se1 Cu1 Cu3 59.43(9) 6_554 2_554 ?
Se1 Cu1 Cu3 125.58(14) 6 2_554 ?
Cu2 Cu1 Cu3 86.97(4) 5_554 2_554 ?
Cu2 Cu1 Cu3 178.09(13) 5 2_554 ?
Cu3 Cu1 Cu3 91.51(8) 2 2_554 ?
Se2 Cu1 Cs1 62.93(8) . 10_666 ?
Cu2 Cu1 Cs1 131.80(9) 6 10_666 ?
Se1 Cu1 Cs1 61.16(7) 5_554 10_666 ?
Se1 Cu1 Cs1 160.29(8) 6_554 10_666 ?
Se1 Cu1 Cs1 99.99(4) 6 10_666 ?
Cu2 Cu1 Cs1 112.25(10) 5_554 10_666 ?
Cu2 Cu1 Cs1 68.75(7) 5 10_666 ?
Cu3 Cu1 Cs1 69.39(10) 2 10_666 ?
Cu3 Cu1 Cs1 111.77(12) 2_554 10_666 ?
Se2 Cu1 Cs1 62.93(8) . 10_665 ?
Cu2 Cu1 Cs1 131.80(9) 6 10_665 ?
Se1 Cu1 Cs1 61.16(7) 5_554 10_665 ?
Se1 Cu1 Cs1 99.99(4) 6_554 10_665 ?
Se1 Cu1 Cs1 160.29(8) 6 10_665 ?
Cu2 Cu1 Cs1 68.75(7) 5_554 10_665 ?
Cu2 Cu1 Cs1 112.25(10) 5 10_665 ?
Cu3 Cu1 Cs1 111.77(12) 2 10_665 ?
Cu3 Cu1 Cs1 69.39(10) 2_554 10_665 ?
Cs1 Cu1 Cs1 60.60(4) 10_666 10_665 ?
Se2 Cu1 Cs1 95.95(11) . . ?
Cu2 Cu1 Cs1 65.31(9) 6 . ?
Se1 Cu1 Cs1 149.82(10) 5_554 . ?
Se1 Cu1 Cs1 56.38(7) 6_554 . ?
Se1 Cu1 Cs1 56.38(7) 6 . ?
Cu2 Cu1 Cs1 106.70(8) 5_554 . ?
Cu2 Cu1 Cs1 106.70(8) 5 . ?
Cu3 Cu1 Cs1 71.70(11) 2 . ?
Cu3 Cu1 Cs1 71.70(11) 2_554 . ?
Cs1 Cu1 Cs1 140.99(5) 10_666 . ?
Cs1 Cu1 Cs1 140.99(5) 10_665 . ?
Se1 Cu2 Se1 118.89(7) 10_565 . ?
Se1 Cu2 Se1 118.89(7) 10_565 1_556 ?
Se1 Cu2 Se1 107.56(12) . 1_556 ?
Se1 Cu2 Cu1 174.66(15) 10_565 6 ?
Se1 Cu2 Cu1 63.30(7) . 6 ?
Se1 Cu2 Cu1 63.30(7) 1_556 6 ?
Se1 Cu2 Cu1 61.65(8) 10_565 5_454 ?
Se1 Cu2 Cu1 58.12(7) . 5_454 ?
Se1 Cu2 Cu1 131.07(12) 1_556 5_454 ?
Cu1 Cu2 Cu1 121.19(7) 6 5_454 ?
Se1 Cu2 Cu1 61.65(8) 10_565 5_455 ?
Se1 Cu2 Cu1 131.08(12) . 5_455 ?
Se1 Cu2 Cu1 58.12(7) 1_556 5_455 ?
Cu1 Cu2 Cu1 121.19(7) 6 5_455 ?
Cu1 Cu2 Cu1 94.53(12) 5_454 5_455 ?
Se1 Cu2 Cu2 83.08(12) 10_565 9_565 ?
Se1 Cu2 Cu2 113.32(9) . 9_565 ?
Se1 Cu2 Cu2 113.32(9) 1_556 9_565 ?
Cu1 Cu2 Cu2 91.58(14) 6 9_565 ?
Cu1 Cu2 Cu2 115.09(10) 5_454 9_565 ?
Cu1 Cu2 Cu2 115.09(10) 5_455 9_565 ?
Se1 Cu2 Cu2 56.75(9) 10_565 10_565 ?
Se1 Cu2 Cu2 80.34(5) . 10_565 ?
Se1 Cu2 Cu2 171.85(10) 1_556 10_565 ?
Cu1 Cu2 Cu2 120.39(7) 6 10_565 ?
Cu1 Cu2 Cu2 54.61(9) 5_454 10_565 ?
Cu1 Cu2 Cu2 118.36(12) 5_455 10_565 ?
Cu2 Cu2 Cu2 60.49(3) 9_565 10_565 ?
Se1 Cu2 Cu2 56.75(9) 10_565 10_566 ?
Se1 Cu2 Cu2 171.85(10) . 10_566 ?
Se1 Cu2 Cu2 80.34(5) 1_556 10_566 ?
Cu1 Cu2 Cu2 120.39(7) 6 10_566 ?
Cu1 Cu2 Cu2 118.36(12) 5_454 10_566 ?
Cu1 Cu2 Cu2 54.61(9) 5_455 10_566 ?
Cu2 Cu2 Cu2 60.49(3) 9_565 10_566 ?
Cu2 Cu2 Cu2 91.70(11) 10_565 10_566 ?
Se1 Cu2 Cu2 115.44(6) 10_565 2 ?
Se1 Cu2 Cu2 123.91(12) . 2 ?
Se1 Cu2 Cu2 53.14(8) 1_556 2 ?
Cu1 Cu2 Cu2 61.39(10) 6 2 ?
Cu1 Cu2 Cu2 175.43(12) 5_454 2 ?
Cu1 Cu2 Cu2 86.72(5) 5_455 2 ?
Cu2 Cu2 Cu2 60.49(3) 9_565 2 ?
Cu2 Cu2 Cu2 120.99(6) 10_565 2 ?
Cu2 Cu2 Cu2 59.01(6) 10_566 2 ?
Se1 Cu2 Cu2 115.44(6) 10_565 2_554 ?
Se1 Cu2 Cu2 53.14(8) . 2_554 ?
Se1 Cu2 Cu2 123.91(12) 1_556 2_554 ?
Cu1 Cu2 Cu2 61.39(10) 6 2_554 ?
Cu1 Cu2 Cu2 86.72(5) 5_454 2_554 ?
Cu1 Cu2 Cu2 175.43(12) 5_455 2_554 ?
Cu2 Cu2 Cu2 60.49(3) 9_565 2_554 ?
Cu2 Cu2 Cu2 59.01(6) 10_565 2_554 ?
Cu2 Cu2 Cu2 120.99(6) 10_566 2_554 ?
Cu2 Cu2 Cu2 91.70(11) 2 2_554 ?
Se1 Cu2 Cs1 106.61(10) 10_565 . ?
Se1 Cu2 Cs1 62.34(7) . . ?
Se1 Cu2 Cs1 62.34(7) 1_556 . ?
Cu1 Cu2 Cs1 78.72(9) 6 . ?
Cu1 Cu2 Cs1 70.81(8) 5_454 . ?
Cu1 Cu2 Cs1 70.81(8) 5_455 . ?
Cu2 Cu2 Cs1 170.30(14) 9_565 . ?
Cu2 Cu2 Cs1 124.64(8) 10_565 . ?
Cu2 Cu2 Cs1 124.64(8) 10_566 . ?
Cu2 Cu2 Cs1 113.74(9) 2 . ?
Cu2 Cu2 Cs1 113.74(9) 2_554 . ?
Se2 Cu3 Se2 115.5(2) 10_566 10_565 ?
Se2 Cu3 Se1 110.00(4) 10_566 5_454 ?
Se2 Cu3 Se1 110.00(4) 10_565 5_454 ?
Se2 Cu3 Se1 110.00(4) 10_566 10_565 ?
Se2 Cu3 Se1 110.00(4) 10_565 10_565 ?
Se1 Cu3 Se1 100.23(17) 5_454 10_565 ?
Se2 Cu3 Cu1 53.04(6) 10_566 5_455 ?
Se2 Cu3 Cu1 127.64(12) 10_565 5_455 ?
Se1 Cu3 Cu1 121.98(13) 5_454 5_455 ?
Se1 Cu3 Cu1 57.25(6) 10_565 5_455 ?
Se2 Cu3 Cu1 127.64(12) 10_566 10_565 ?
Se2 Cu3 Cu1 53.04(6) 10_565 10_565 ?
Se1 Cu3 Cu1 57.25(6) 5_454 10_565 ?
Se1 Cu3 Cu1 121.98(13) 10_565 10_565 ?
Cu1 Cu3 Cu1 179.0(2) 5_455 10_565 ?
Se2 Cu3 Cu1 53.04(6) 10_566 10_566 ?
Se2 Cu3 Cu1 127.64(12) 10_565 10_566 ?
Se1 Cu3 Cu1 57.25(6) 5_454 10_566 ?
Se1 Cu3 Cu1 121.98(13) 10_565 10_566 ?
Cu1 Cu3 Cu1 88.49(8) 5_455 10_566 ?
Cu1 Cu3 Cu1 91.50(8) 10_565 10_566 ?
Se2 Cu3 Cu1 127.64(12) 10_566 5_454 ?
Se2 Cu3 Cu1 53.04(6) 10_565 5_454 ?
Se1 Cu3 Cu1 121.98(13) 5_454 5_454 ?
Se1 Cu3 Cu1 57.25(6) 10_565 5_454 ?
Cu1 Cu3 Cu1 91.50(8) 5_455 5_454 ?
Cu1 Cu3 Cu1 88.49(8) 10_565 5_454 ?
Cu1 Cu3 Cu1 179.0(2) 10_566 5_454 ?
Se2 Cu3 Cs1 62.81(10) 10_566 . ?
Se2 Cu3 Cs1 62.81(10) 10_565 . ?
Se1 Cu3 Cs1 160.94(12) 5_454 . ?
Se1 Cu3 Cs1 98.83(6) 10_565 . ?
Cu1 Cu3 Cs1 69.37(9) 5_455 . ?
Cu1 Cu3 Cs1 111.56(12) 10_565 . ?
Cu1 Cu3 Cs1 111.56(12) 10_566 . ?
Cu1 Cu3 Cs1 69.37(9) 5_454 . ?
Se2 Cu3 Cs1 62.81(10) 10_566 9 ?
Se2 Cu3 Cs1 62.81(10) 10_565 9 ?
Se1 Cu3 Cs1 98.83(6) 5_454 9 ?
Se1 Cu3 Cs1 160.94(12) 10_565 9 ?
Cu1 Cu3 Cs1 111.56(12) 5_455 9 ?
Cu1 Cu3 Cs1 69.37(9) 10_565 9 ?
Cu1 Cu3 Cs1 69.37(9) 10_566 9 ?
Cu1 Cu3 Cs1 111.56(12) 5_454 9 ?
Cs1 Cu3 Cs1 62.11(8) . 9 ?
Se2 Cu3 Cs1 94.29(9) 10_566 10_566 ?
Se2 Cu3 Cs1 150.18(13) 10_565 10_566 ?
Se1 Cu3 Cs1 55.49(8) 5_454 10_566 ?
Se1 Cu3 Cs1 55.49(8) 10_565 10_566 ?
Cu1 Cu3 Cs1 69.91(9) 5_455 10_566 ?
Cu1 Cu3 Cs1 109.14(12) 10_565 10_566 ?
Cu1 Cu3 Cs1 69.91(9) 10_566 10_566 ?
Cu1 Cu3 Cs1 109.14(12) 5_454 10_566 ?
Cs1 Cu3 Cs1 139.18(2) . 10_566 ?
Cs1 Cu3 Cs1 139.18(2) 9 10_566 ?
Se2 Cu3 Cs1 150.18(13) 10_566 10_565 ?
Se2 Cu3 Cs1 94.29(9) 10_565 10_565 ?
Se1 Cu3 Cs1 55.49(8) 5_454 10_565 ?
Se1 Cu3 Cs1 55.49(8) 10_565 10_565 ?
Cu1 Cu3 Cs1 109.14(12) 5_455 10_565 ?
Cu1 Cu3 Cs1 69.91(9) 10_565 10_565 ?
Cu1 Cu3 Cs1 109.14(12) 10_566 10_565 ?
Cu1 Cu3 Cs1 69.91(9) 5_454 10_565 ?
Cs1 Cu3 Cs1 139.18(2) . 10_565 ?
Cs1 Cu3 Cs1 139.18(2) 9 10_565 ?
Cs1 Cu3 Cs1 55.88(6) 10_566 10_565 ?
Cu2 Se1 Cu2 70.11(10) 2_554 1_554 ?
Cu2 Se1 Cu2 70.11(10) 2_554 . ?
Cu2 Se1 Cu2 107.56(12) 1_554 . ?
Cu2 Se1 Cu1 100.83(11) 2_554 5_454 ?
Cu2 Se1 Cu1 65.76(7) 1_554 5_454 ?
Cu2 Se1 Cu1 65.76(7) . 5_454 ?
Cu2 Se1 Cu1 65.77(8) 2_554 6 ?
Cu2 Se1 Cu1 135.81(11) 1_554 6 ?
Cu2 Se1 Cu1 59.27(7) . 6 ?
Cu1 Se1 Cu1 124.78(8) 5_454 6 ?
Cu2 Se1 Cu1 65.77(8) 2_554 6_554 ?
Cu2 Se1 Cu1 59.27(7) 1_554 6_554 ?
Cu2 Se1 Cu1 135.81(11) . 6_554 ?
Cu1 Se1 Cu1 124.78(8) 5_454 6_554 ?
Cu1 Se1 Cu1 99.12(11) 6 6_554 ?
Cu2 Se1 Cu3 96.94(12) 2_554 2_554 ?
Cu2 Se1 Cu3 121.38(7) 1_554 2_554 ?
Cu2 Se1 Cu3 121.38(7) . 2_554 ?
Cu1 Se1 Cu3 162.23(13) 5_454 2_554 ?
Cu1 Se1 Cu3 63.32(8) 6 2_554 ?
Cu1 Se1 Cu3 63.32(8) 6_554 2_554 ?
Cu2 Se1 Cs1 145.43(2) 2_554 1_554 ?
Cu2 Se1 Cs1 79.16(6) 1_554 1_554 ?
Cu2 Se1 Cs1 136.61(9) . 1_554 ?
Cu1 Se1 Cs1 79.82(7) 5_454 1_554 ?
Cu1 Se1 Cs1 141.33(9) 6 1_554 ?
Cu1 Se1 Cs1 85.28(7) 6_554 1_554 ?
Cu3 Se1 Cs1 85.57(8) 2_554 1_554 ?
Cu2 Se1 Cs1 145.43(2) 2_554 . ?
Cu2 Se1 Cs1 136.61(9) 1_554 . ?
Cu2 Se1 Cs1 79.16(6) . . ?
Cu1 Se1 Cs1 79.82(7) 5_454 . ?
Cu1 Se1 Cs1 85.28(7) 6 . ?
Cu1 Se1 Cs1 141.33(9) 6_554 . ?
Cu3 Se1 Cs1 85.57(8) 2_554 . ?
Cs1 Se1 Cs1 69.07(4) 1_554 . ?
Cu1 Se2 Cu1 113.14(19) . 6 ?
Cu1 Se2 Cu3 72.91(8) . 2_554 ?
Cu1 Se2 Cu3 72.91(8) 6 2_554 ?
Cu1 Se2 Cu3 72.91(8) . 2 ?
Cu1 Se2 Cu3 72.91(8) 6 2 ?
Cu3 Se2 Cu3 115.5(2) 2_554 2 ?
Cu1 Se2 Cs1 143.87(3) . 2 ?
Cu1 Se2 Cs1 81.45(7) 6 2 ?
Cu3 Se2 Cs1 142.47(4) 2_554 2 ?
Cu3 Se2 Cs1 81.09(8) 2 2 ?
Cu1 Se2 Cs1 81.45(7) . 10_666 ?
Cu1 Se2 Cs1 143.87(3) 6 10_666 ?
Cu3 Se2 Cs1 142.47(4) 2_554 10_666 ?
Cu3 Se2 Cs1 81.09(8) 2 10_666 ?
Cs1 Se2 Cs1 69.91(6) 2 10_666 ?
Cu1 Se2 Cs1 81.45(7) . 10_665 ?
Cu1 Se2 Cs1 143.87(3) 6 10_665 ?
Cu3 Se2 Cs1 81.09(8) 2_554 10_665 ?
Cu3 Se2 Cs1 142.47(4) 2 10_665 ?
Cs1 Se2 Cs1 106.52(7) 2 10_665 ?
Cs1 Se2 Cs1 68.15(4) 10_666 10_665 ?
Cu1 Se2 Cs1 143.87(3) . 2_554 ?
Cu1 Se2 Cs1 81.45(7) 6 2_554 ?
Cu3 Se2 Cs1 81.09(8) 2_554 2_554 ?
Cu3 Se2 Cs1 142.47(4) 2 2_554 ?
Cs1 Se2 Cs1 68.15(4) 2 2_554 ?
Cs1 Se2 Cs1 106.52(7) 10_666 2_554 ?
Cs1 Se2 Cs1 69.91(6) 10_665 2_554 ?

loop_
_geom_bond_atom_site_label_1
_geom_bond_atom_site_label_2
_geom_bond_distance
_geom_bond_site_symmetry_2
_geom_bond_publ_flag
Cs1 Se1 3.585(2) 6 ?
Cs1 Se1 3.585(2) 1_556 ?
Cs1 Se1 3.585(2) 6_554 ?
Cs1 Se1 3.585(2) . ?
Cs1 Se2 3.627(2) 10_565 ?
Cs1 Se2 3.627(2) 2_544 ?
Cs1 Se2 3.627(2) 10_566 ?
Cs1 Se2 3.627(2) 2_545 ?
Cs1 Cu2 3.975(3) . ?
Cs1 Cu2 3.975(3) 6 ?
Cs1 Cu1 4.028(3) 2_544 ?
Cs1 Cu1 4.028(3) 2_545 ?
Cu1 Se2 2.372(3) . ?
Cu1 Cu2 2.569(4) 6 ?
Cu1 Se1 2.577(4) 5_554 ?
Cu1 Se1 2.670(2) 6_554 ?
Cu1 Se1 2.670(2) 6 ?
Cu1 Cu2 2.767(3) 5_554 ?
Cu1 Cu2 2.767(3) 5 ?
Cu1 Cu3 2.837(2) 2 ?
Cu1 Cu3 2.837(2) 2_554 ?
Cu1 Cs1 4.028(3) 10_666 ?
Cu1 Cs1 4.028(3) 10_665 ?
Cu2 Se1 2.410(3) 10_565 ?
Cu2 Se1 2.5190(19) . ?
Cu2 Se1 2.5191(19) 1_556 ?
Cu2 Cu1 2.569(4) 6 ?
Cu2 Cu1 2.767(3) 5_454 ?
Cu2 Cu1 2.767(3) 5_455 ?
Cu2 Cu2 2.790(5) 9_565 ?
Cu2 Cu2 2.832(3) 10_565 ?
Cu2 Cu2 2.832(3) 10_566 ?
Cu2 Cu2 2.832(3) 2 ?
Cu2 Cu2 2.832(3) 2_554 ?
Cu3 Se2 2.403(3) 10_566 ?
Cu3 Se2 2.403(3) 10_565 ?
Cu3 Se1 2.734(4) 5_454 ?
Cu3 Se1 2.734(4) 10_565 ?
Cu3 Cu1 2.837(2) 5_455 ?
Cu3 Cu1 2.837(2) 10_565 ?
Cu3 Cu1 2.837(2) 10_566 ?
Cu3 Cu1 2.837(2) 5_454 ?
Cu3 Cs1 4.028(4) 9 ?
Cu3 Cs1 4.337(4) 10_566 ?
Cu3 Cs1 4.337(4) 10_565 ?
Se1 Cu2 2.410(3) 2_554 ?
Se1 Cu2 2.5190(19) 1_554 ?
Se1 Cu1 2.577(4) 5_454 ?
Se1 Cu1 2.670(2) 6 ?
Se1 Cu1 2.670(2) 6_554 ?
Se1 Cu3 2.734(4) 2_554 ?
Se1 Cs1 3.585(2) 1_554 ?
Se2 Cu1 2.372(3) 6 ?
Se2 Cu3 2.403(3) 2_554 ?
Se2 Cu3 2.403(3) 2 ?
Se2 Cs1 3.627(2) 2 ?
Se2 Cs1 3.627(2) 10_666 ?
Se2 Cs1 3.627(2) 10_665 ?
Se2 Cs1 3.627(2) 2_554 ?
